data_1560699
loop_
_publ_author_name
'Wu, Yu'
'Lu, Lu'
'Feng, Jianshen'
'Li, Yulong'
'Sun, Yanchun'
'Ma, Aiqing'

_publ_section_title
;
 Design and construction of diverse structures of coordination polymers:
 Photocatalytic properties
;
_journal_name_full 'Journal of Solid State Chemistry'
_journal_page_first 213
_journal_page_last 218
_journal_paper_doi 10.1016/j.jssc.2016.10.021
_journal_volume 245
_journal_year 2017
_chemical_formula_sum 'C29 H19 N3 Ni O6'
_chemical_formula_weight 564.18
_space_group_IT_number 73
_space_group_name_Hall '-I 2b 2c'
_space_group_name_H-M_alt 'I b c a'
_symmetry_cell_setting orthorhombic
_symmetry_space_group_name_H-M 'I b c a'
_atom_sites_solution_hydrogens geom
_atom_sites_solution_primary direct
_atom_sites_solution_secondary difmap
_cell_angle_alpha 90.00
_cell_angle_beta 90.00
_cell_angle_gamma 90.00
_cell_formula_units_Z 16
_cell_length_a 19.6025(10)
_cell_length_b 23.5274(12)
_cell_length_c 25.9223(13)
_cell_measurement_reflns_used 7637
_cell_measurement_temperature 150(2)
_cell_measurement_theta_max 27.2058
_cell_measurement_theta_min 2.3381
_cell_volume 11955.3(11)
_computing_structure_refinement 'SHELXL-97 (Sheldrick, 1997)'
_computing_structure_solution 'SHELXS-97 (Sheldrick, 1990)'
_diffrn_ambient_temperature 150(2)
_diffrn_measured_fraction_theta_full 0.999
_diffrn_measured_fraction_theta_max 0.999
_diffrn_measurement_device_type bruker-CCD
_diffrn_radiation_monochromator graphite
_diffrn_radiation_source 'fine-focus sealed tube'
_diffrn_radiation_type MoK\a
_diffrn_radiation_wavelength 0.71073
_diffrn_reflns_av_R_equivalents 0.0000
_diffrn_reflns_av_sigmaI/netI 0.0270
_diffrn_reflns_limit_h_max 23
_diffrn_reflns_limit_h_min 0
_diffrn_reflns_limit_k_max 27
_diffrn_reflns_limit_k_min 0
_diffrn_reflns_limit_l_max 30
_diffrn_reflns_limit_l_min 0
_diffrn_reflns_number 5274
_diffrn_reflns_theta_full 25.01
_diffrn_reflns_theta_max 25.01
_diffrn_reflns_theta_min 2.17
_exptl_absorpt_coefficient_mu 0.692
_exptl_absorpt_correction_T_max 0.8798
_exptl_absorpt_correction_T_min 0.8683
_exptl_absorpt_correction_type multi-scan
_exptl_absorpt_process_details sadabs
_exptl_crystal_colour yellow
_exptl_crystal_density_diffrn 1.254
_exptl_crystal_density_method 'not measured'
_exptl_crystal_description block
_exptl_crystal_F_000 4640
_exptl_crystal_size_max 0.21
_exptl_crystal_size_mid 0.20
_exptl_crystal_size_min 0.19
_refine_diff_density_max 0.552
_refine_diff_density_min -0.398
_refine_diff_density_rms 0.052
_refine_ls_extinction_method none
_refine_ls_goodness_of_fit_ref 1.053
_refine_ls_hydrogen_treatment mixed
_refine_ls_matrix_type full
_refine_ls_number_parameters 352
_refine_ls_number_reflns 5274
_refine_ls_number_restraints 2
_refine_ls_restrained_S_all 1.053
_refine_ls_R_factor_all 0.0473
_refine_ls_R_factor_gt 0.0350
_refine_ls_shift/su_max 0.001
_refine_ls_shift/su_mean 0.000
_refine_ls_structure_factor_coef Fsqd
_refine_ls_weighting_details 'calc w=1/[\s^2^(Fo^2^)+(0.0759P)^2^+0.0000P] where P=(Fo^2^+2Fc^2^)/3'
_refine_ls_weighting_scheme calc
_refine_ls_wR_factor_gt 0.1076
_refine_ls_wR_factor_ref 0.1132
_reflns_number_gt 4138
_reflns_number_total 5274
_reflns_threshold_expression >2sigma(I)
_cod_data_source_file JSSC-2017-245-213.cif
_cod_data_source_block ww1
_cod_original_sg_symbol_H-M Ibca
_cod_database_code 1560699

loop_
_symmetry_equiv_pos_as_xyz
'x, y, z'
'-x+1/2, -y, z+1/2'
'-x, y+1/2, -z+1/2'
'x+1/2, -y+1/2, -z'
'x+1/2, y+1/2, z+1/2'
'-x+1, -y+1/2, z+1'
'-x+1/2, y+1, -z+1'
'x+1, -y+1, -z+1/2'
'-x, -y, -z'
'x-1/2, y, -z-1/2'
'x, -y-1/2, z-1/2'
'-x-1/2, y-1/2, z'
'-x+1/2, -y+1/2, -z+1/2'
'x, y+1/2, -z'
'x+1/2, -y, z'
'-x, y, z+1/2'

loop_
_atom_site_label
_atom_site_type_symbol
_atom_site_fract_x
_atom_site_fract_y
_atom_site_fract_z
_atom_site_U_iso_or_equiv
_atom_site_adp_type
_atom_site_occupancy
_atom_site_symmetry_multiplicity
_atom_site_calc_flag
_atom_site_refinement_flags
_atom_site_disorder_assembly
_atom_site_disorder_group
Ni1 Ni 0.316200(14) 0.335239(11) 0.200277(11) 0.02601(12) Uani 1 1 d . . .
O1 O -0.04422(10) 0.31981(9) 0.22792(9) 0.0697(7) Uani 1 1 d . . .
O1W O 0.33343(8) 0.28267(7) 0.26286(6) 0.0390(4) Uani 1 1 d D . .
H1WB H 0.3263 0.2469 0.2651 0.058 Uiso 1 1 d RD . .
H1WA H 0.3739 0.2899 0.2743 0.058 Uiso 1 1 d RD . .
O2 O -0.08736(7) 0.36338(7) 0.29714(6) 0.0332(4) Uani 1 1 d . . .
O3 O 0.21078(8) 0.32640(6) 0.21488(6) 0.0329(4) Uani 1 1 d . . .
O4 O 0.26743(7) 0.39625(6) 0.25100(6) 0.0339(4) Uani 1 1 d . . .
O5 O 0.08408(8) 0.51714(6) 0.33438(6) 0.0395(4) Uani 1 1 d . . .
C1 C -0.24235(15) 0.38041(11) 0.60693(11) 0.0518(7) Uani 1 1 d . . .
H1A H -0.2287 0.3419 0.6033 0.062 Uiso 1 1 calc R . .
C2 C -0.21006(15) 0.42040(11) 0.57724(11) 0.0508(7) Uani 1 1 d . . .
H2A H -0.1753 0.4093 0.5537 0.061 Uiso 1 1 calc R . .
C3 C -0.22833(11) 0.47712(10) 0.58164(8) 0.0316(5) Uani 1 1 d . . .
C4 C -0.28144(13) 0.48933(10) 0.61505(9) 0.0386(6) Uani 1 1 d . . .
H4A H -0.2972 0.5273 0.6186 0.046 Uiso 1 1 calc R . .
C5 C -0.31119(12) 0.44656(10) 0.64296(10) 0.0402(6) Uani 1 1 d . . .
H5A H -0.3478 0.4561 0.6653 0.048 Uiso 1 1 calc R . .
C6 C -0.19009(11) 0.52319(10) 0.55507(9) 0.0315(5) Uani 1 1 d . . .
C7 C -0.14989(12) 0.51393(10) 0.51165(8) 0.0329(5) Uani 1 1 d . . .
H7A H -0.1494 0.4775 0.4959 0.039 Uiso 1 1 calc R . .
C8 C -0.11056(12) 0.55750(10) 0.49122(8) 0.0338(5) Uani 1 1 d . . .
C9 C -0.11409(13) 0.61023(10) 0.51543(9) 0.0388(6) Uani 1 1 d . . .
H9A H -0.0883 0.6415 0.5028 0.047 Uiso 1 1 calc R . .
C10 C -0.15604(12) 0.61651(10) 0.55844(9) 0.0363(6) Uani 1 1 d . . .
C11 C -0.16029(13) 0.67070(9) 0.58831(10) 0.0360(6) Uani 1 1 d . . .
C12 C -0.11033(16) 0.71140(13) 0.58899(13) 0.0718(10) Uani 1 1 d . . .
H12A H -0.0707 0.7068 0.5683 0.086 Uiso 1 1 calc R . .
C13 C -0.11739(16) 0.75924(12) 0.61968(13) 0.0671(10) Uani 1 1 d . . .
H13A H -0.0823 0.7871 0.6189 0.081 Uiso 1 1 calc R . .
C14 C -0.21877(14) 0.72810(11) 0.64936(11) 0.0527(8) Uani 1 1 d . . .
H14A H -0.2579 0.7334 0.6704 0.063 Uiso 1 1 calc R . .
C15 C -0.21513(15) 0.67994(11) 0.62008(11) 0.0516(8) Uani 1 1 d . . .
H15A H -0.2508 0.6527 0.6217 0.062 Uiso 1 1 calc R . .
C16 C -0.06218(12) 0.54675(9) 0.44826(8) 0.0326(5) Uani 1 1 d . . .
C17 C -0.04062(15) 0.58953(10) 0.41470(10) 0.0504(7) Uani 1 1 d . . .
H17A H -0.0589 0.6267 0.4182 0.061 Uiso 1 1 calc R . .
C18 C 0.00671(15) 0.57880(10) 0.37650(10) 0.0511(8) Uani 1 1 d . . .
H18A H 0.0202 0.6083 0.3536 0.061 Uiso 1 1 calc R . .
C19 C 0.03429(12) 0.52532(10) 0.37167(9) 0.0343(5) Uani 1 1 d . . .
C20 C 0.01469(12) 0.48269(10) 0.40476(9) 0.0355(6) Uani 1 1 d . . .
H20A H 0.0345 0.4460 0.4019 0.043 Uiso 1 1 calc R . .
C21 C -0.03344(12) 0.49327(10) 0.44191(8) 0.0339(5) Uani 1 1 d . . .
H21A H -0.0475 0.4632 0.4639 0.041 Uiso 1 1 calc R . .
C22 C 0.08361(11) 0.46515(9) 0.30855(8) 0.0282(5) Uani 1 1 d . . .
C23 C 0.02333(11) 0.43650(10) 0.29869(8) 0.0307(5) Uani 1 1 d . . .
H23A H -0.0189 0.4520 0.3098 0.037 Uiso 1 1 calc R . .
C24 C 0.02470(11) 0.38543(9) 0.27268(8) 0.0292(5) Uani 1 1 d . . .
C25 C 0.08635(11) 0.36432(9) 0.25450(8) 0.0299(5) Uani 1 1 d . . .
H25A H 0.0873 0.3297 0.2356 0.036 Uiso 1 1 calc R . .
C26 C 0.14627(10) 0.39340(9) 0.26378(8) 0.0258(5) Uani 1 1 d . . .
C27 C 0.14536(11) 0.44426(9) 0.29154(8) 0.0281(5) Uani 1 1 d . . .
H27A H 0.1865 0.4641 0.2986 0.034 Uiso 1 1 calc R . .
C28 C -0.04058(11) 0.35351(10) 0.26491(9) 0.0352(6) Uani 1 1 d . . .
C29 C 0.21202(11) 0.37107(9) 0.24262(9) 0.0274(5) Uani 1 1 d . . .
N1 N -0.29177(10) 0.39229(8) 0.64062(7) 0.0337(4) Uani 1 1 d . . .
N2 N -0.19396(10) 0.57420(8) 0.57758(7) 0.0356(5) Uani 1 1 d . . .
N3 N -0.17078(10) 0.76792(8) 0.65007(8) 0.0342(5) Uani 1 1 d . . .

loop_
_atom_site_aniso_label
_atom_site_aniso_U_11
_atom_site_aniso_U_22
_atom_site_aniso_U_33
_atom_site_aniso_U_23
_atom_site_aniso_U_13
_atom_site_aniso_U_12
Ni1 0.01740(18) 0.02346(18) 0.0372(2) -0.00190(12) 0.00464(11) 0.00165(11)
O1 0.0406(11) 0.0805(14) 0.0881(16) -0.0562(13) 0.0204(11) -0.0229(11)
O1W 0.0335(9) 0.0337(9) 0.0498(10) 0.0104(8) 0.0050(8) -0.0049(7)
O2 0.0173(8) 0.0383(9) 0.0441(9) -0.0110(7) 0.0028(7) -0.0018(7)
O3 0.0207(8) 0.0281(9) 0.0499(10) -0.0102(7) 0.0083(7) -0.0002(7)
O4 0.0204(8) 0.0342(9) 0.0471(9) -0.0090(7) 0.0029(7) -0.0004(7)
O5 0.0365(9) 0.0321(9) 0.0499(10) -0.0194(8) 0.0224(8) -0.0087(7)
C1 0.0653(18) 0.0281(13) 0.0618(17) -0.0081(12) 0.0252(15) 0.0012(13)
C2 0.0611(18) 0.0304(14) 0.0610(17) -0.0083(13) 0.0333(15) -0.0041(13)
C3 0.0303(12) 0.0332(12) 0.0314(12) -0.0059(10) 0.0021(10) -0.0029(10)
C4 0.0363(13) 0.0307(13) 0.0489(14) 0.0047(11) 0.0132(12) 0.0058(11)
C5 0.0311(13) 0.0369(14) 0.0527(15) 0.0055(12) 0.0160(12) 0.0061(11)
C6 0.0320(12) 0.0302(12) 0.0322(12) -0.0027(10) 0.0064(10) -0.0024(10)
C7 0.0359(13) 0.0307(13) 0.0321(12) -0.0077(10) 0.0051(10) -0.0004(11)
C8 0.0362(13) 0.0342(13) 0.0309(12) -0.0039(10) 0.0098(10) 0.0018(11)
C9 0.0478(15) 0.0283(12) 0.0404(13) -0.0037(10) 0.0191(12) -0.0028(12)
C10 0.0408(13) 0.0265(12) 0.0416(14) -0.0051(10) 0.0147(11) 0.0018(11)
C11 0.0424(14) 0.0255(12) 0.0401(14) -0.0040(10) 0.0171(12) -0.0003(11)
C12 0.062(2) 0.0558(18) 0.097(2) -0.0404(18) 0.0526(19) -0.0173(16)
C13 0.0545(18) 0.0475(17) 0.099(2) -0.0328(17) 0.0447(18) -0.0189(15)
C14 0.0449(15) 0.0428(15) 0.0704(18) -0.0198(14) 0.0323(15) -0.0090(13)
C15 0.0492(17) 0.0377(14) 0.0681(18) -0.0185(14) 0.0307(15) -0.0134(13)
C16 0.0362(13) 0.0309(13) 0.0306(12) -0.0077(10) 0.0094(10) -0.0002(10)
C17 0.0681(19) 0.0265(13) 0.0567(16) -0.0031(12) 0.0337(15) 0.0090(13)
C18 0.0682(19) 0.0311(14) 0.0539(16) -0.0023(12) 0.0375(15) -0.0010(13)
C19 0.0301(12) 0.0341(13) 0.0387(13) -0.0150(11) 0.0118(10) -0.0034(10)
C20 0.0382(13) 0.0305(13) 0.0377(13) -0.0080(10) 0.0050(11) 0.0075(11)
C21 0.0408(13) 0.0309(13) 0.0302(12) -0.0020(10) 0.0073(10) 0.0006(11)
C22 0.0260(12) 0.0267(11) 0.0320(11) -0.0077(9) 0.0097(9) -0.0014(10)
C23 0.0226(11) 0.0344(13) 0.0350(12) -0.0069(10) 0.0081(9) 0.0042(10)
C24 0.0203(11) 0.0316(12) 0.0356(12) -0.0081(10) 0.0025(9) -0.0009(10)
C25 0.0239(11) 0.0272(11) 0.0386(13) -0.0099(10) 0.0046(10) 0.0011(10)
C26 0.0203(11) 0.0266(11) 0.0306(11) -0.0028(9) 0.0050(9) 0.0023(9)
C27 0.0219(11) 0.0305(12) 0.0320(11) -0.0048(9) 0.0039(9) -0.0042(10)
C28 0.0225(12) 0.0342(13) 0.0489(14) -0.0105(11) 0.0016(11) 0.0002(10)
C29 0.0212(11) 0.0242(11) 0.0369(12) -0.0011(10) 0.0044(10) 0.0008(9)
N1 0.0284(10) 0.0324(11) 0.0404(11) -0.0002(9) 0.0022(9) -0.0031(9)
N2 0.0391(11) 0.0304(11) 0.0374(11) -0.0039(9) 0.0135(9) -0.0012(9)
N3 0.0343(11) 0.0268(10) 0.0416(11) -0.0053(9) 0.0123(9) 0.0030(9)

loop_
_atom_type_symbol
_atom_type_description
_atom_type_scat_dispersion_real
_atom_type_scat_dispersion_imag
_atom_type_scat_source
C C 0.0033 0.0016 'International Tables Vol C Tables 4.2.6.8 and 6.1.1.4'
H H 0.0000 0.0000 'International Tables Vol C Tables 4.2.6.8 and 6.1.1.4'
N N 0.0061 0.0033 'International Tables Vol C Tables 4.2.6.8 and 6.1.1.4'
O O 0.0106 0.0060 'International Tables Vol C Tables 4.2.6.8 and 6.1.1.4'
Ni Ni 0.3393 1.1124 'International Tables Vol C Tables 4.2.6.8 and 6.1.1.4'

loop_
_geom_angle_atom_site_label_1
_geom_angle_atom_site_label_2
_geom_angle_atom_site_label_3
_geom_angle
_geom_angle_site_symmetry_1
_geom_angle_site_symmetry_3
O2 Ni1 N3 99.08(7) 10_656 5_544
O2 Ni1 O1W 90.99(6) 10_656 .
N3 Ni1 O1W 90.89(7) 5_544 .
O2 Ni1 N1 91.63(7) 10_656 16_554
N3 Ni1 N1 93.11(8) 5_544 16_554
O1W Ni1 N1 174.82(7) . 16_554
O2 Ni1 O3 161.78(6) 10_656 .
N3 Ni1 O3 99.11(7) 5_544 .
O1W Ni1 O3 87.73(7) . .
N1 Ni1 O3 88.38(7) 16_554 .
O2 Ni1 O4 100.19(6) 10_656 .
N3 Ni1 O4 160.72(7) 5_544 .
O1W Ni1 O4 89.56(6) . .
N1 Ni1 O4 85.58(7) 16_554 .
O3 Ni1 O4 61.64(6) . .
O2 Ni1 C29 130.77(7) 10_656 .
N3 Ni1 C29 130.14(8) 5_544 .
O1W Ni1 C29 89.46(7) . .
N1 Ni1 C29 85.44(7) 16_554 .
O3 Ni1 C29 31.08(6) . .
O4 Ni1 C29 30.59(6) . .
Ni1 O1W H1WB 127.9 . .
Ni1 O1W H1WA 107.5 . .
H1WB O1W H1WA 108.8 . .
C28 O2 Ni1 130.29(14) . 10_556
C29 O3 Ni1 90.07(13) . .
C29 O4 Ni1 87.96(12) . .
C19 O5 C22 116.85(17) . .
N1 C1 C2 124.0(2) . .
N1 C1 H1A 118.0 . .
C2 C1 H1A 118.0 . .
C1 C2 C3 119.7(2) . .
C1 C2 H2A 120.2 . .
C3 C2 H2A 120.2 . .
C4 C3 C2 116.5(2) . .
C4 C3 C6 121.2(2) . .
C2 C3 C6 122.2(2) . .
C5 C4 C3 119.9(2) . .
C5 C4 H4A 120.1 . .
C3 C4 H4A 120.1 . .
N1 C5 C4 123.9(2) . .
N1 C5 H5A 118.0 . .
C4 C5 H5A 118.0 . .
N2 C6 C7 121.7(2) . .
N2 C6 C3 115.06(19) . .
C7 C6 C3 123.1(2) . .
C8 C7 C6 120.5(2) . .
C8 C7 H7A 119.7 . .
C6 C7 H7A 119.7 . .
C7 C8 C9 117.3(2) . .
C7 C8 C16 121.0(2) . .
C9 C8 C16 121.5(2) . .
C8 C9 C10 119.0(2) . .
C8 C9 H9A 120.5 . .
C10 C9 H9A 120.5 . .
N2 C10 C9 123.1(2) . .
N2 C10 C11 114.3(2) . .
C9 C10 C11 122.6(2) . .
C12 C11 C15 116.2(2) . .
C12 C11 C10 124.3(2) . .
C15 C11 C10 119.4(2) . .
C11 C12 C13 120.3(2) . .
C11 C12 H12A 119.9 . .
C13 C12 H12A 119.9 . .
N3 C13 C12 123.0(3) . .
N3 C13 H13A 118.5 . .
C12 C13 H13A 118.5 . .
N3 C14 C15 123.8(2) . .
N3 C14 H14A 118.1 . .
C15 C14 H14A 118.1 . .
C14 C15 C11 120.4(2) . .
C14 C15 H15A 119.8 . .
C11 C15 H15A 119.8 . .
C21 C16 C17 117.2(2) . .
C21 C16 C8 120.2(2) . .
C17 C16 C8 122.6(2) . .
C18 C17 C16 121.3(2) . .
C18 C17 H17A 119.4 . .
C16 C17 H17A 119.4 . .
C19 C18 C17 119.8(2) . .
C19 C18 H18A 120.1 . .
C17 C18 H18A 120.1 . .
C20 C19 C18 120.1(2) . .
C20 C19 O5 122.0(2) . .
C18 C19 O5 117.8(2) . .
C21 C20 C19 119.9(2) . .
C21 C20 H20A 120.1 . .
C19 C20 H20A 120.1 . .
C20 C21 C16 121.8(2) . .
C20 C21 H21A 119.1 . .
C16 C21 H21A 119.1 . .
C27 C22 C23 121.12(19) . .
C27 C22 O5 117.41(19) . .
C23 C22 O5 121.43(19) . .
C24 C23 C22 119.9(2) . .
C24 C23 H23A 120.1 . .
C22 C23 H23A 120.1 . .
C23 C24 C25 119.6(2) . .
C23 C24 C28 119.10(19) . .
C25 C24 C28 121.24(19) . .
C26 C25 C24 120.27(19) . .
C26 C25 H25A 119.9 . .
C24 C25 H25A 119.9 . .
C25 C26 C27 120.24(19) . .
C25 C26 C29 119.68(18) . .
C27 C26 C29 120.06(19) . .
C22 C27 C26 118.8(2) . .
C22 C27 H27A 120.6 . .
C26 C27 H27A 120.6 . .
O1 C28 O2 125.8(2) . .
O1 C28 C24 118.1(2) . .
O2 C28 C24 116.08(19) . .
O4 C29 O3 120.21(19) . .
O4 C29 C26 121.07(19) . .
O3 C29 C26 118.71(19) . .
O4 C29 Ni1 61.46(11) . .
O3 C29 Ni1 58.84(11) . .
C26 C29 Ni1 175.08(16) . .
C5 N1 C1 115.9(2) . .
C5 N1 Ni1 120.84(16) . 16
C1 N1 Ni1 120.88(17) . 16
C6 N2 C10 118.34(19) . .
C13 N3 C14 116.2(2) . .
C13 N3 Ni1 126.16(17) . 5_455
C14 N3 Ni1 117.53(16) . 5_455

loop_
_geom_bond_atom_site_label_1
_geom_bond_atom_site_label_2
_geom_bond_distance
_geom_bond_site_symmetry_2
Ni1 O2 2.0042(15) 10_656
Ni1 N3 2.0658(19) 5_544
Ni1 O1W 2.0678(16) .
Ni1 N1 2.1029(19) 16_554
Ni1 O3 2.1111(15) .
Ni1 O4 2.1686(15) .
Ni1 C29 2.467(2) .
O1 C28 1.246(3) .
O1W H1WB 0.8552 .
O1W H1WA 0.8626 .
O2 C28 1.262(3) .
O2 Ni1 2.0042(15) 10_556
O3 C29 1.274(3) .
O4 C29 1.256(3) .
O5 C19 1.387(3) .
O5 C22 1.395(2) .
C1 N1 1.334(3) .
C1 C2 1.371(4) .
C1 H1A 0.9500 .
C2 C3 1.386(3) .
C2 H2A 0.9500 .
C3 C4 1.384(3) .
C3 C6 1.487(3) .
C4 C5 1.369(3) .
C4 H4A 0.9500 .
C5 N1 1.334(3) .
C5 H5A 0.9500 .
C6 N2 1.337(3) .
C6 C7 1.391(3) .
C7 C8 1.388(3) .
C7 H7A 0.9500 .
C8 C9 1.392(3) .
C8 C16 1.484(3) .
C9 C10 1.393(3) .
C9 H9A 0.9500 .
C10 N2 1.338(3) .
C10 C11 1.494(3) .
C11 C12 1.370(4) .
C11 C15 1.372(3) .
C12 C13 1.385(4) .
C12 H12A 0.9500 .
C13 N3 1.326(3) .
C13 H13A 0.9500 .
C14 N3 1.328(3) .
C14 C15 1.365(4) .
C14 H14A 0.9500 .
C15 H15A 0.9500 .
C16 C21 1.388(3) .
C16 C17 1.396(3) .
C17 C18 1.380(3) .
C17 H17A 0.9500 .
C18 C19 1.375(3) .
C18 H18A 0.9500 .
C19 C20 1.374(3) .
C20 C21 1.371(3) .
C20 H20A 0.9500 .
C21 H21A 0.9500 .
C22 C27 1.379(3) .
C22 C23 1.384(3) .
C23 C24 1.378(3) .
C23 H23A 0.9500 .
C24 C25 1.389(3) .
C24 C28 1.497(3) .
C25 C26 1.380(3) .
C25 H25A 0.9500 .
C26 C27 1.396(3) .
C26 C29 1.496(3) .
C27 H27A 0.9500 .
N1 Ni1 2.1029(19) 16
N3 Ni1 2.0658(19) 5_455

loop_
_geom_torsion_atom_site_label_1
_geom_torsion_atom_site_label_2
_geom_torsion_atom_site_label_3
_geom_torsion_atom_site_label_4
_geom_torsion
_geom_torsion_site_symmetry_1
_geom_torsion_site_symmetry_2
_geom_torsion_site_symmetry_3
_geom_torsion_site_symmetry_4
O2 Ni1 O3 C29 6.5(3) 10_656 . . .
N3 Ni1 O3 C29 -176.74(14) 5_544 . . .
O1W Ni1 O3 C29 92.72(14) . . . .
N1 Ni1 O3 C29 -83.85(14) 16_554 . . .
O4 Ni1 O3 C29 2.00(12) . . . .
O2 Ni1 O4 C29 179.39(13) 10_656 . . .
N3 Ni1 O4 C29 1.7(3) 5_544 . . .
O1W Ni1 O4 C29 -89.68(13) . . . .
N1 Ni1 O4 C29 88.52(14) 16_554 . . .
O3 Ni1 O4 C29 -2.03(13) . . . .
N1 C1 C2 C3 0.3(5) . . . .
C1 C2 C3 C4 -2.8(4) . . . .
C1 C2 C3 C6 172.9(3) . . . .
C2 C3 C4 C5 2.3(4) . . . .
C6 C3 C4 C5 -173.4(2) . . . .
C3 C4 C5 N1 0.7(4) . . . .
C4 C3 C6 N2 21.4(3) . . . .
C2 C3 C6 N2 -154.0(2) . . . .
C4 C3 C6 C7 -162.1(2) . . . .
C2 C3 C6 C7 22.4(4) . . . .
N2 C6 C7 C8 2.0(4) . . . .
C3 C6 C7 C8 -174.2(2) . . . .
C6 C7 C8 C9 -1.0(3) . . . .
C6 C7 C8 C16 173.7(2) . . . .
C7 C8 C9 C10 0.3(4) . . . .
C16 C8 C9 C10 -174.4(2) . . . .
C8 C9 C10 N2 -0.6(4) . . . .
C8 C9 C10 C11 176.9(2) . . . .
N2 C10 C11 C12 154.7(3) . . . .
C9 C10 C11 C12 -23.0(4) . . . .
N2 C10 C11 C15 -20.9(4) . . . .
C9 C10 C11 C15 161.4(3) . . . .
C15 C11 C12 C13 -1.4(5) . . . .
C10 C11 C12 C13 -177.1(3) . . . .
C11 C12 C13 N3 1.2(6) . . . .
N3 C14 C15 C11 -1.1(5) . . . .
C12 C11 C15 C14 1.4(5) . . . .
C10 C11 C15 C14 177.3(3) . . . .
C7 C8 C16 C21 -27.4(3) . . . .
C9 C8 C16 C21 147.1(2) . . . .
C7 C8 C16 C17 156.3(3) . . . .
C9 C8 C16 C17 -29.2(4) . . . .
C21 C16 C17 C18 0.7(4) . . . .
C8 C16 C17 C18 177.1(3) . . . .
C16 C17 C18 C19 -1.1(5) . . . .
C17 C18 C19 C20 0.1(4) . . . .
C17 C18 C19 O5 -176.9(2) . . . .
C22 O5 C19 C20 39.7(3) . . . .
C22 O5 C19 C18 -143.3(2) . . . .
C18 C19 C20 C21 1.3(4) . . . .
O5 C19 C20 C21 178.2(2) . . . .
C19 C20 C21 C16 -1.8(4) . . . .
C17 C16 C21 C20 0.7(4) . . . .
C8 C16 C21 C20 -175.8(2) . . . .
C19 O5 C22 C27 -149.5(2) . . . .
C19 O5 C22 C23 32.8(3) . . . .
C27 C22 C23 C24 1.8(3) . . . .
O5 C22 C23 C24 179.5(2) . . . .
C22 C23 C24 C25 -2.9(3) . . . .
C22 C23 C24 C28 176.7(2) . . . .
C23 C24 C25 C26 2.0(3) . . . .
C28 C24 C25 C26 -177.6(2) . . . .
C24 C25 C26 C27 0.0(3) . . . .
C24 C25 C26 C29 -178.2(2) . . . .
C23 C22 C27 C26 0.2(3) . . . .
O5 C22 C27 C26 -177.53(19) . . . .
C25 C26 C27 C22 -1.1(3) . . . .
C29 C26 C27 C22 177.1(2) . . . .
Ni1 O2 C28 O1 -4.7(4) 10_556 . . .
Ni1 O2 C28 C24 175.54(15) 10_556 . . .
C23 C24 C28 O1 155.4(3) . . . .
C25 C24 C28 O1 -25.0(4) . . . .
C23 C24 C28 O2 -24.8(3) . . . .
C25 C24 C28 O2 154.8(2) . . . .
Ni1 O4 C29 O3 3.4(2) . . . .
Ni1 O4 C29 C26 -175.13(19) . . . .
Ni1 O3 C29 O4 -3.5(2) . . . .
Ni1 O3 C29 C26 175.08(17) . . . .
C25 C26 C29 O4 -179.1(2) . . . .
C27 C26 C29 O4 2.7(3) . . . .
C25 C26 C29 O3 2.3(3) . . . .
C27 C26 C29 O3 -175.9(2) . . . .
C25 C26 C29 Ni1 61.2(19) . . . .
C27 C26 C29 Ni1 -117.0(18) . . . .
O2 Ni1 C29 O4 -0.79(17) 10_656 . . .
N3 Ni1 C29 O4 -179.25(12) 5_544 . . .
O1W Ni1 C29 O4 90.05(13) . . . .
N1 Ni1 C29 O4 -89.02(13) 16_554 . . .
O3 Ni1 C29 O4 176.5(2) . . . .
O2 Ni1 C29 O3 -177.34(12) 10_656 . . .
N3 Ni1 C29 O3 4.21(17) 5_544 . . .
O1W Ni1 C29 O3 -86.49(13) . . . .
N1 Ni1 C29 O3 94.44(14) 16_554 . . .
O4 Ni1 C29 O3 -176.5(2) . . . .
O2 Ni1 C29 C26 121.3(18) 10_656 . . .
N3 Ni1 C29 C26 -57.2(18) 5_544 . . .
O1W Ni1 C29 C26 -147.9(18) . . . .
N1 Ni1 C29 C26 33.1(18) 16_554 . . .
O3 Ni1 C29 C26 -61.4(18) . . . .
O4 Ni1 C29 C26 122.1(18) . . . .
C4 C5 N1 C1 -3.1(4) . . . .
C4 C5 N1 Ni1 159.7(2) . . . 16
C2 C1 N1 C5 2.6(4) . . . .
C2 C1 N1 Ni1 -160.2(2) . . . 16
C7 C6 N2 C10 -2.3(4) . . . .
C3 C6 N2 C10 174.2(2) . . . .
C9 C10 N2 C6 1.7(4) . . . .
C11 C10 N2 C6 -176.1(2) . . . .
C12 C13 N3 C14 -0.8(5) . . . .
C12 C13 N3 Ni1 176.3(3) . . . 5_455
C15 C14 N3 C13 0.8(5) . . . .
C15 C14 N3 Ni1 -176.6(2) . . . 5_455
